data_7046049
loop_
_publ_author_name
'Lu, Taotao'
'Wang, Jin-Yun'
'Shi, Lin-Xi'
'Chen, Zhong-Ning'
'Chen, Xue-Tai'
'Xue, Zi-Ling'

_publ_section_title
;
 Synthesis, structures and luminescence properties of
 amine-bis(N-heterocyclic carbene) copper(i) and silver(i) complexes.
;
_journal_issue 19
_journal_name_full 'Dalton transactions (Cambridge, England : 2003)'
_journal_page_first 6742
_journal_page_last 6753
_journal_paper_doi 10.1039/c8dt00599k
_journal_volume 47
_journal_year 2018
_chemical_formula_sum 'C40 H46 Ag3 F18 N10 P3'
_chemical_formula_weight 1425.39
_space_group_crystal_system triclinic
_space_group_IT_number 2
_space_group_name_Hall '-P 1'
_space_group_name_H-M_alt 'P -1'
_symmetry_space_group_name_Hall '-P 1'
_symmetry_space_group_name_H-M 'P -1'
_atom_sites_solution_hydrogens mixed
_audit_creation_method SHELXL-2014/7
_audit_update_record
;
2018-03-13 deposited with the CCDC.
2018-04-16 downloaded from the CCDC.
;
_cell_angle_alpha 85.669(4)
_cell_angle_beta 64.721(4)
_cell_angle_gamma 67.499(4)
_cell_formula_units_Z 2
_cell_length_a 15.417(3)
_cell_length_b 17.147(3)
_cell_length_c 17.717(3)
_cell_measurement_reflns_used 6046
_cell_measurement_temperature 123(2)
_cell_measurement_theta_max 25.73
_cell_measurement_theta_min 2.36
_cell_volume 3891.0(12)
_computing_cell_refinement 'Bruker SAINT'
_computing_data_collection 'Bruker APEX2'
_computing_data_reduction 'Bruker SAINT'
_computing_molecular_graphics 'Bruker SHELXTL'
_computing_publication_material 'Bruker SHELXTL'
_computing_structure_refinement 'SHELXL-2014/7 (Sheldrick, 2014)'
_computing_structure_solution 'SHELXS-97 (Sheldrick 2008)'
_diffrn_ambient_temperature 123(2)
_diffrn_measured_fraction_theta_full 0.991
_diffrn_measured_fraction_theta_max 0.987
_diffrn_measurement_device_type 'Bruker APEX-II CCD'
_diffrn_measurement_method '\f and \w scans'
_diffrn_radiation_type MoK\a
_diffrn_radiation_wavelength 0.71073
_diffrn_reflns_av_R_equivalents 0.0899
_diffrn_reflns_av_unetI/netI 0.1876
_diffrn_reflns_Laue_measured_fraction_full 0.991
_diffrn_reflns_Laue_measured_fraction_max 0.987
_diffrn_reflns_limit_h_max 12
_diffrn_reflns_limit_h_min -20
_diffrn_reflns_limit_k_max 21
_diffrn_reflns_limit_k_min -22
_diffrn_reflns_limit_l_max 22
_diffrn_reflns_limit_l_min -23
_diffrn_reflns_number 29026
_diffrn_reflns_point_group_measured_fraction_full 0.991
_diffrn_reflns_point_group_measured_fraction_max 0.987
_diffrn_reflns_theta_full 25.242
_diffrn_reflns_theta_max 27.626
_diffrn_reflns_theta_min 2.305
_exptl_absorpt_coefficient_mu 0.880
_exptl_absorpt_correction_T_max 0.90
_exptl_absorpt_correction_T_min 0.81
_exptl_absorpt_correction_type multi-scan
_exptl_absorpt_process_details sadabs
_exptl_crystal_colour colourless
_exptl_crystal_density_diffrn 1.217
_exptl_crystal_description block
_exptl_crystal_F_000 1408
_exptl_crystal_size_max 0.270
_exptl_crystal_size_mid 0.250
_exptl_crystal_size_min 0.240
_refine_diff_density_max 2.160
_refine_diff_density_min -2.029
_refine_diff_density_rms 0.175
_refine_ls_extinction_method none
_refine_ls_goodness_of_fit_ref 1.096
_refine_ls_hydrogen_treatment constr
_refine_ls_matrix_type full
_refine_ls_number_parameters 671
_refine_ls_number_reflns 17876
_refine_ls_number_restraints 396
_refine_ls_restrained_S_all 1.098
_refine_ls_R_factor_all 0.1629
_refine_ls_R_factor_gt 0.0942
_refine_ls_shift/su_max 0.000
_refine_ls_shift/su_mean 0.000
_refine_ls_structure_factor_coef Fsqd
_refine_ls_weighting_details 'w=1/[\s^2^(Fo^2^)+(0.1282P)^2^] where P=(Fo^2^+2Fc^2^)/3'
_refine_ls_weighting_scheme calc
_refine_ls_wR_factor_gt 0.2509
_refine_ls_wR_factor_ref 0.2768
_reflns_Friedel_coverage 0.000
_reflns_number_gt 9597
_reflns_number_total 17876
_reflns_threshold_expression 'I > 2\s(I)'
_cod_data_source_file c8dt00599k2.cif
_cod_data_source_block 8
_cod_depositor_comments 'Adding full bibliography for 7046049--7046053.cif.'
_cod_original_cell_volume 3891.0(13)
_cod_database_code 7046049
_shelx_shelxl_version_number 2014/7
_shelx_space_group_comment
;
The symmetry employed for this shelxl refinement is uniquely defined
by the following loop, which should always be used as a source of
symmetry information in preference to the above space-group names.
They are only intended as comments.
;
_shelx_estimated_absorpt_t_min 0.797
_shelx_estimated_absorpt_t_max 0.817

loop_
_space_group_symop_operation_xyz
'x, y, z'
'-x, -y, -z'

loop_
_atom_site_label
_atom_site_type_symbol
_atom_site_fract_x
_atom_site_fract_y
_atom_site_fract_z
_atom_site_U_iso_or_equiv
_atom_site_adp_type
_atom_site_occupancy
_atom_site_site_symmetry_order
_atom_site_calc_flag
_atom_site_refinement_flags_posn
_atom_site_refinement_flags_adp
Ag1 Ag 0.52145(6) 0.76035(4) 0.37192(5) 0.0269(2) Uani 1 1 d . .
Ag2 Ag 0.63754(6) 0.84001(5) 0.19528(5) 0.0267(2) Uani 1 1 d . .
Ag3 Ag 0.64545(6) 0.64934(5) 0.18250(5) 0.0287(2) Uani 1 1 d . .
N1 N 0.5836(6) 0.5692(5) 0.3935(5) 0.0266(18) Uani 1 1 d . .
N2 N 0.4682(6) 0.6110(5) 0.3447(5) 0.0239(18) Uani 1 1 d . .
N3 N 0.4889(6) 0.7101(5) 0.1875(5) 0.0288(19) Uani 1 1 d . .
H3 H 0.4561 0.7677 0.2188 0.035 Uiso 1 1 d R U
N4 N 0.5112(6) 0.8628(5) 0.0915(5) 0.0269(19) Uani 1 1 d . .
N5 N 0.4694(6) 0.9834(5) 0.1575(4) 0.0219(17) Uani 1 1 d . .
N6 N 0.8530(6) 0.5087(5) 0.1645(5) 0.0265(18) Uani 1 1 d . .
N7 N 0.8826(6) 0.6140(5) 0.1024(5) 0.0275(18) Uani 1 1 d . .
N8 N 0.7786(6) 0.7762(5) 0.2147(5) 0.0274(19) Uani 1 1 d . .
H8 H 0.7782 0.7207 0.2364 0.033 Uiso 1 1 d R U
N9 N 0.6005(6) 0.9010(5) 0.3739(5) 0.0236(17) Uani 1 1 d . .
N10 N 0.4405(6) 0.9574(5) 0.3929(5) 0.0274(19) Uani 1 1 d . .
C1 C 0.6569(9) 0.5691(8) 0.4254(6) 0.043(3) Uani 1 1 d . .
H1A H 0.7282 0.5410 0.3821 0.065 Uiso 1 1 calc R U
H1B H 0.6473 0.5385 0.4754 0.065 Uiso 1 1 calc R U
H1C H 0.6442 0.6277 0.4399 0.065 Uiso 1 1 calc R U
C2 C 0.5266(7) 0.6378(6) 0.3695(6) 0.027(2) Uani 1 1 d . .
C3 C 0.5687(8) 0.4971(6) 0.3821(6) 0.029(2) Uani 1 1 d . .
C4 C 0.6102(8) 0.4145(6) 0.3980(6) 0.035(3) Uani 1 1 d . .
H4 H 0.6589 0.3962 0.4215 0.042 Uiso 1 1 calc R U
C5 C 0.5733(9) 0.3578(7) 0.3757(7) 0.040(3) Uani 1 1 d . .
H5 H 0.6006 0.2993 0.3829 0.049 Uiso 1 1 calc R U
C6 C 0.5035(9) 0.3846(7) 0.3460(7) 0.042(3) Uani 1 1 d . .
H6 H 0.4816 0.3439 0.3346 0.050 Uiso 1 1 calc R U
C7 C 0.4581(8) 0.4683(7) 0.3295(6) 0.033(2) Uani 1 1 d . .
H7 H 0.4086 0.4853 0.3068 0.040 Uiso 1 1 calc R U
C8 C 0.4929(8) 0.5230(6) 0.3498(6) 0.033(2) Uani 1 1 d . .
C9 C 0.3866(7) 0.6659(7) 0.3212(6) 0.029(2) Uani 1 1 d . .
H9A H 0.3621 0.7246 0.3458 0.035 Uiso 1 1 calc R U
H9B H 0.3272 0.6479 0.3468 0.035 Uiso 1 1 calc R U
C10 C 0.4171(7) 0.6668(6) 0.2289(6) 0.028(2) Uani 1 1 d . .
H10A H 0.4506 0.6076 0.2025 0.034 Uiso 1 1 calc R U
H10B H 0.3535 0.6956 0.2199 0.034 Uiso 1 1 calc R U
C11 C 0.5007(9) 0.7227(7) 0.0977(6) 0.035(3) Uani 1 1 d . .
H11A H 0.5349 0.6665 0.0648 0.042 Uiso 1 1 calc R U
H11B H 0.4306 0.7507 0.0989 0.042 Uiso 1 1 calc R U
C12 C 0.5620(8) 0.7743(6) 0.0553(6) 0.026(2) Uani 1 1 d . .
H12A H 0.6300 0.7485 0.0579 0.032 Uiso 1 1 calc R U
H12B H 0.5757 0.7728 -0.0046 0.032 Uiso 1 1 calc R U
C13 C 0.5312(7) 0.8995(6) 0.1462(6) 0.023(2) Uani 1 1 d . .
C14 C 0.4328(7) 0.9244(6) 0.0733(6) 0.028(2) Uani 1 1 d . .
C15 C 0.3887(8) 0.9182(8) 0.0223(6) 0.036(3) Uani 1 1 d . .
H15 H 0.4064 0.8656 -0.0059 0.043 Uiso 1 1 calc R U
C16 C 0.3155(9) 0.9947(7) 0.0144(7) 0.041(3) Uani 1 1 d . .
H16 H 0.2815 0.9942 -0.0194 0.050 Uiso 1 1 calc R U
C17 C 0.2925(8) 1.0709(7) 0.0556(6) 0.038(3) Uani 1 1 d . .
H17 H 0.2429 1.1209 0.0485 0.045 Uiso 1 1 calc R U
C18 C 0.3371(8) 1.0785(7) 0.1061(6) 0.037(3) Uani 1 1 d . .
H18 H 0.3209 1.1313 0.1333 0.044 Uiso 1 1 calc R U
C19 C 0.4094(7) 1.0004(7) 0.1137(6) 0.030(2) Uani 1 1 d . .
C20 C 0.4670(9) 1.0512(6) 0.2086(7) 0.036(3) Uani 1 1 d . .
H20A H 0.4943 1.0251 0.2492 0.054 Uiso 1 1 calc R U
H20B H 0.3951 1.0921 0.2386 0.054 Uiso 1 1 calc R U
H20C H 0.5099 1.0806 0.1712 0.054 Uiso 1 1 calc R U
C21 C 0.7987(8) 0.4514(7) 0.2129(7) 0.038(3) Uani 1 1 d . .
H21A H 0.7232 0.4822 0.2344 0.058 Uiso 1 1 calc R U
H21B H 0.8168 0.4336 0.2599 0.058 Uiso 1 1 calc R U
H21C H 0.8209 0.4012 0.1757 0.058 Uiso 1 1 calc R U
C22 C 0.8074(8) 0.5892(6) 0.1489(6) 0.029(2) Uani 1 1 d . .
C23 C 0.9594(7) 0.4860(6) 0.1296(6) 0.026(2) Uani 1 1 d . .
C24 C 1.0409(7) 0.4115(6) 0.1311(6) 0.030(2) Uani 1 1 d . .
H24 H 1.0257 0.3657 0.1593 0.036 Uiso 1 1 calc R U
C25 C 1.1413(8) 0.4055(7) 0.0919(6) 0.035(2) Uani 1 1 d . .
H25 H 1.1968 0.3555 0.0918 0.042 Uiso 1 1 calc R U
C26 C 1.1618(7) 0.4770(6) 0.0506(7) 0.036(3) Uani 1 1 d . .
H26 H 1.2313 0.4738 0.0234 0.043 Uiso 1 1 calc R U
C27 C 1.0807(8) 0.5505(6) 0.0501(6) 0.031(2) Uani 1 1 d . .
H27 H 1.0939 0.5976 0.0232 0.037 Uiso 1 1 calc R U
C28 C 0.9800(8) 0.5525(6) 0.0904(6) 0.031(2) Uani 1 1 d . .
C29 C 0.8692(8) 0.6990(6) 0.0751(6) 0.029(2) Uani 1 1 d . .
H29A H 0.8023 0.7245 0.0706 0.035 Uiso 1 1 calc R U
H29B H 0.9258 0.6941 0.0187 0.035 Uiso 1 1 calc R U
C30 C 0.8699(7) 0.7578(6) 0.1349(6) 0.029(2) Uani 1 1 d . .
H30A H 0.9336 0.7305 0.1440 0.035 Uiso 1 1 calc R U
H30B H 0.8705 0.8113 0.1100 0.035 Uiso 1 1 calc R U
C31 C 0.7917(7) 0.8228(6) 0.2760(6) 0.024(2) Uani 1 1 d . .
H31A H 0.8592 0.7891 0.2777 0.028 Uiso 1 1 calc R U
H31B H 0.7931 0.8780 0.2561 0.028 Uiso 1 1 calc R U
C32 C 0.7058(8) 0.8377(6) 0.3625(6) 0.032(2) Uani 1 1 d . .
H32A H 0.7256 0.8572 0.4017 0.038 Uiso 1 1 calc R U
H32B H 0.6998 0.7829 0.3788 0.038 Uiso 1 1 calc R U
C33 C 0.5268(7) 0.8806(5) 0.3765(5) 0.023(2) Uani 1 1 d . U
C34 C 0.5701(8) 0.9885(6) 0.3880(6) 0.027(2) Uani 1 1 d . .
C35 C 0.6212(8) 1.0368(6) 0.3932(6) 0.033(2) Uani 1 1 d . .
H35 H 0.6917 1.0129 0.3849 0.039 Uiso 1 1 calc R U
C36 C 0.5616(10) 1.1231(7) 0.4113(7) 0.046(3) Uani 1 1 d . .
H36 H 0.5931 1.1588 0.4173 0.056 Uiso 1 1 calc R U
C37 C 0.4572(9) 1.1624(7) 0.4218(6) 0.036(3) Uani 1 1 d . .
H37 H 0.4221 1.2224 0.4322 0.044 Uiso 1 1 calc R U
C38 C 0.4057(8) 1.1117(6) 0.4165(6) 0.031(2) Uani 1 1 d . .
H38 H 0.3356 1.1347 0.4239 0.037 Uiso 1 1 calc R U
C39 C 0.4689(7) 1.0226(6) 0.3990(5) 0.024(2) Uani 1 1 d . .
C40 C 0.3351(8) 0.9664(7) 0.4063(7) 0.042(3) Uani 1 1 d . .
H40A H 0.2944 0.9623 0.4655 0.064 Uiso 1 1 calc R U
H40B H 0.3413 0.9211 0.3713 0.064 Uiso 1 1 calc R U
H40C H 0.3001 1.0217 0.3908 0.064 Uiso 1 1 calc R U
P1 P 0.8600(3) 0.3930(3) 0.4981(2) 0.0591(10) Uani 1 1 d . U
F1 F 0.9458(6) 0.4263(6) 0.5008(6) 0.092(2) Uani 1 1 d . U
F2 F 0.7827(7) 0.4893(6) 0.5282(6) 0.100(3) Uani 1 1 d . U
F3 F 0.8846(6) 0.4158(6) 0.4069(5) 0.088(3) Uani 1 1 d . U
F4 F 0.7633(6) 0.3756(6) 0.5042(5) 0.078(2) Uani 1 1 d . U
F5 F 0.9448(8) 0.3039(6) 0.4683(5) 0.102(3) Uani 1 1 d . U
F6 F 0.8376(6) 0.3778(6) 0.5913(5) 0.077(2) Uani 1 1 d . U
P2 P 0.9645(3) 0.1821(2) 0.1137(2) 0.0530(9) Uani 1 1 d . U
F7 F 1.0267(7) 0.2287(5) 0.1274(6) 0.090(2) Uani 1 1 d . U
F8 F 0.9989(7) 0.1096(5) 0.1668(5) 0.091(3) Uani 1 1 d . U
F9 F 1.0631(6) 0.1286(5) 0.0345(5) 0.073(2) Uani 1 1 d . U
F10 F 0.9070(6) 0.1323(6) 0.0885(6) 0.092(2) Uani 1 1 d . U
F11 F 0.9315(6) 0.2589(5) 0.0605(5) 0.077(2) Uani 1 1 d . U
F12 F 0.8558(7) 0.2311(6) 0.1892(6) 0.098(3) Uani 1 1 d . U
P3 P 0.6132(2) 0.6754(2) 0.8293(2) 0.0477(8) Uani 1 1 d . U
F13 F 0.7285(5) 0.6162(5) 0.7663(5) 0.066(2) Uani 1 1 d . U
F14 F 0.5698(5) 0.6091(5) 0.8183(5) 0.070(2) Uani 1 1 d . U
F15 F 0.6322(5) 0.6314(5) 0.9062(4) 0.0587(18) Uani 1 1 d . U
F16 F 0.4979(5) 0.7332(5) 0.8954(5) 0.068(2) Uani 1 1 d . U
F17 F 0.6555(5) 0.7436(4) 0.8422(4) 0.0573(18) Uani 1 1 d . U
F18 F 0.5942(6) 0.7223(5) 0.7518(5) 0.073(2) Uani 1 1 d . U

loop_
_atom_site_aniso_label
_atom_site_aniso_U_11
_atom_site_aniso_U_22
_atom_site_aniso_U_33
_atom_site_aniso_U_23
_atom_site_aniso_U_13
_atom_site_aniso_U_12
Ag1 0.0259(4) 0.0239(4) 0.0298(4) 0.0023(3) -0.0140(3) -0.0061(3)
Ag2 0.0215(4) 0.0288(4) 0.0277(4) -0.0011(3) -0.0151(3) -0.0018(3)
Ag3 0.0193(4) 0.0317(4) 0.0321(4) 0.0056(3) -0.0103(3) -0.0082(3)
N1 0.024(4) 0.034(5) 0.023(4) 0.004(4) -0.013(4) -0.009(4)
N2 0.021(4) 0.019(4) 0.032(4) 0.005(3) -0.013(4) -0.007(3)
N3 0.026(4) 0.029(4) 0.022(4) -0.002(4) -0.007(4) -0.004(4)
N4 0.022(4) 0.043(5) 0.020(4) 0.016(4) -0.015(4) -0.013(4)
N5 0.019(4) 0.030(4) 0.017(4) -0.003(3) -0.009(3) -0.009(3)
N6 0.019(4) 0.033(5) 0.022(4) 0.003(4) -0.006(4) -0.007(4)
N7 0.030(5) 0.034(5) 0.024(4) 0.006(4) -0.011(4) -0.019(4)
N8 0.027(4) 0.023(4) 0.033(5) 0.009(4) -0.015(4) -0.009(4)
N9 0.023(4) 0.020(4) 0.030(4) 0.005(3) -0.016(4) -0.006(3)
N10 0.021(4) 0.022(4) 0.027(4) 0.002(4) -0.011(4) 0.004(3)
C1 0.045(7) 0.057(8) 0.026(6) -0.012(5) -0.014(6) -0.017(6)
C2 0.025(5) 0.027(5) 0.023(5) 0.004(4) -0.005(4) -0.009(4)
C3 0.029(5) 0.026(5) 0.014(5) 0.003(4) -0.005(4) 0.002(4)
C4 0.032(6) 0.029(6) 0.038(6) 0.012(5) -0.019(5) -0.004(5)
C5 0.052(7) 0.029(6) 0.038(6) 0.014(5) -0.019(6) -0.016(5)
C6 0.057(8) 0.026(6) 0.035(6) 0.001(5) -0.014(6) -0.016(6)
C7 0.022(5) 0.050(7) 0.020(5) -0.009(5) -0.005(4) -0.007(5)
C8 0.025(5) 0.027(5) 0.027(5) 0.001(5) 0.006(5) -0.009(4)
C9 0.016(5) 0.043(6) 0.030(5) 0.005(5) -0.011(4) -0.012(4)
C10 0.020(5) 0.029(5) 0.038(6) 0.008(5) -0.018(5) -0.005(4)
C11 0.047(7) 0.035(6) 0.027(5) 0.003(5) -0.021(5) -0.015(5)
C12 0.033(6) 0.028(5) 0.022(5) 0.002(4) -0.014(5) -0.014(4)
C13 0.021(5) 0.024(5) 0.021(5) -0.008(4) -0.011(4) -0.001(4)
C14 0.017(5) 0.034(6) 0.024(5) -0.002(4) -0.004(4) -0.006(4)
C15 0.032(6) 0.069(8) 0.025(5) 0.008(5) -0.020(5) -0.030(6)
C16 0.042(7) 0.050(7) 0.051(7) 0.018(6) -0.031(6) -0.027(6)
C17 0.024(5) 0.057(7) 0.036(6) 0.025(6) -0.019(5) -0.016(5)
C18 0.035(6) 0.045(7) 0.037(6) 0.013(5) -0.025(5) -0.013(5)
C19 0.021(5) 0.044(6) 0.023(5) 0.014(5) -0.010(4) -0.011(5)
C20 0.044(7) 0.032(6) 0.039(6) 0.008(5) -0.022(6) -0.018(5)
C21 0.032(6) 0.042(6) 0.040(6) 0.008(5) -0.020(5) -0.009(5)
C22 0.027(5) 0.040(6) 0.024(5) 0.013(5) -0.013(5) -0.018(5)
C23 0.025(5) 0.024(5) 0.029(5) -0.002(4) -0.012(5) -0.007(4)
C24 0.023(5) 0.027(5) 0.029(5) -0.007(4) -0.007(5) 0.000(4)
C25 0.022(5) 0.037(6) 0.038(6) -0.006(5) -0.011(5) -0.004(5)
C26 0.015(5) 0.038(6) 0.041(6) 0.000(5) -0.004(5) -0.004(4)
C27 0.028(5) 0.029(5) 0.026(5) -0.001(4) -0.006(5) -0.008(4)
C28 0.031(6) 0.032(6) 0.028(6) -0.002(5) -0.009(5) -0.014(5)
C29 0.025(5) 0.030(5) 0.023(5) 0.005(4) -0.004(4) -0.009(4)
C30 0.028(5) 0.024(5) 0.029(5) 0.003(4) -0.010(5) -0.005(4)
C31 0.017(5) 0.021(5) 0.030(5) -0.010(4) -0.010(4) -0.002(4)
C32 0.036(6) 0.038(6) 0.030(6) 0.017(5) -0.022(5) -0.015(5)
C33 0.021(4) 0.016(4) 0.020(4) 0.001(3) -0.008(4) 0.004(3)
C34 0.038(6) 0.033(6) 0.015(5) 0.004(4) -0.016(5) -0.015(5)
C35 0.036(6) 0.038(6) 0.024(5) -0.003(5) -0.017(5) -0.008(5)
C36 0.062(8) 0.045(7) 0.044(7) 0.005(6) -0.036(7) -0.018(6)
C37 0.050(7) 0.027(6) 0.030(6) -0.004(5) -0.013(6) -0.016(5)
C38 0.034(6) 0.024(5) 0.032(6) 0.009(4) -0.016(5) -0.007(4)
C39 0.030(5) 0.018(5) 0.018(5) 0.000(4) -0.014(4) 0.003(4)
C40 0.037(6) 0.045(7) 0.046(7) 0.016(6) -0.019(6) -0.017(5)
P1 0.0264(16) 0.082(3) 0.062(2) 0.024(2) -0.0181(16) -0.0187(17)
F1 0.056(4) 0.109(5) 0.114(5) 0.033(5) -0.044(4) -0.031(4)
F2 0.082(5) 0.105(6) 0.106(5) 0.002(5) -0.057(4) -0.009(4)
F3 0.056(4) 0.099(5) 0.080(5) 0.042(4) -0.026(4) -0.011(4)
F4 0.068(4) 0.123(5) 0.064(4) 0.032(4) -0.036(4) -0.055(4)
F5 0.099(5) 0.094(5) 0.081(5) 0.018(4) -0.046(4) 0.001(5)
F6 0.066(4) 0.110(5) 0.075(4) 0.020(4) -0.047(4) -0.036(4)
P2 0.0420(18) 0.0478(19) 0.058(2) 0.0218(17) -0.0223(17) -0.0085(15)
F7 0.094(5) 0.070(5) 0.123(6) 0.004(4) -0.068(5) -0.024(4)
F8 0.093(5) 0.065(4) 0.074(5) 0.032(4) -0.031(4) 0.001(4)
F9 0.062(4) 0.073(4) 0.071(4) 0.020(4) -0.029(4) -0.016(4)
F10 0.056(4) 0.093(5) 0.120(6) 0.025(5) -0.030(4) -0.035(4)
F11 0.047(4) 0.077(4) 0.093(5) 0.050(4) -0.030(4) -0.018(3)
F12 0.076(5) 0.088(5) 0.089(5) 0.023(4) -0.024(4) -0.008(4)
P3 0.0284(15) 0.057(2) 0.0522(19) -0.0237(16) -0.0168(15) -0.0064(14)
F13 0.034(3) 0.070(4) 0.064(4) -0.020(4) -0.015(3) 0.008(3)
F14 0.039(4) 0.081(5) 0.086(5) -0.035(4) -0.026(4) -0.012(3)
F15 0.048(4) 0.070(4) 0.053(4) -0.012(3) -0.015(3) -0.022(3)
F16 0.036(4) 0.078(4) 0.076(4) -0.038(4) -0.016(3) -0.008(3)
F17 0.043(4) 0.064(4) 0.055(4) -0.013(3) -0.011(3) -0.020(3)
F18 0.057(4) 0.079(5) 0.066(4) -0.013(4) -0.040(4) 0.009(4)

loop_
_atom_type_symbol
_atom_type_description
_atom_type_scat_dispersion_real
_atom_type_scat_dispersion_imag
_atom_type_scat_source
C C 0.0033 0.0016 'International Tables Vol C Tables 4.2.6.8 and 6.1.1.4'
H H 0.0000 0.0000 'International Tables Vol C Tables 4.2.6.8 and 6.1.1.4'
F F 0.0171 0.0103 'International Tables Vol C Tables 4.2.6.8 and 6.1.1.4'
N N 0.0061 0.0033 'International Tables Vol C Tables 4.2.6.8 and 6.1.1.4'
P P 0.1023 0.0942 'International Tables Vol C Tables 4.2.6.8 and 6.1.1.4'
Ag Ag -0.8971 1.1015 'International Tables Vol C Tables 4.2.6.8 and 6.1.1.4'

loop_
_geom_angle_atom_site_label_1
_geom_angle_atom_site_label_2
_geom_angle_atom_site_label_3
_geom_angle
C2 Ag1 C33 175.4(4)
C2 Ag1 Ag3 63.6(3)
C33 Ag1 Ag3 116.8(2)
C2 Ag1 Ag2 121.4(3)
C33 Ag1 Ag2 59.0(2)
Ag3 Ag1 Ag2 57.82(2)
C13 Ag2 N8 165.5(3)
C13 Ag2 Ag3 98.0(3)
N8 Ag2 Ag3 84.1(2)
C13 Ag2 Ag1 108.6(3)
N8 Ag2 Ag1 85.0(2)
Ag3 Ag2 Ag1 60.94(2)
C22 Ag3 N3 167.5(3)
C22 Ag3 Ag2 94.4(3)
N3 Ag3 Ag2 86.4(2)
C22 Ag3 Ag1 110.1(3)
N3 Ag3 Ag1 81.2(2)
Ag2 Ag3 Ag1 61.24(2)
C2 N1 C3 112.7(8)
C2 N1 C1 123.9(9)
C3 N1 C1 123.3(8)
C2 N2 C8 111.1(8)
C2 N2 C9 125.3(8)
C8 N2 C9 123.5(8)
C10 N3 C11 109.7(8)
C10 N3 Ag3 116.9(5)
C11 N3 Ag3 108.0(6)
C10 N3 H3 107.3
C11 N3 H3 107.4
Ag3 N3 H3 107.1
C13 N4 C14 110.0(8)
C13 N4 C12 127.3(7)
C14 N4 C12 122.7(8)
C13 N5 C19 111.4(8)
C13 N5 C20 125.5(8)
C19 N5 C20 123.1(8)
C22 N6 C23 109.1(8)
C22 N6 C21 126.8(8)
C23 N6 C21 124.1(8)
C22 N7 C28 111.4(8)
C22 N7 C29 125.6(9)
C28 N7 C29 122.4(8)
C30 N8 C31 107.9(7)
C30 N8 Ag2 109.7(6)
C31 N8 Ag2 116.6(5)
C30 N8 H8 107.5
C31 N8 H8 107.1
Ag2 N8 H8 107.8
C33 N9 C34 112.9(8)
C33 N9 C32 124.0(8)
C34 N9 C32 123.0(8)
C39 N10 C33 108.2(8)
C39 N10 C40 125.8(8)
C33 N10 C40 126.0(9)
N1 C1 H1A 109.5
N1 C1 H1B 109.5
H1A C1 H1B 109.5
N1 C1 H1C 109.5
H1A C1 H1C 109.5
H1B C1 H1C 109.5
N1 C2 N2 105.5(8)
N1 C2 Ag1 128.2(7)
N2 C2 Ag1 126.3(6)
C4 C3 N1 132.3(10)
C4 C3 C8 121.4(10)
N1 C3 C8 106.3(8)
C3 C4 C5 114.3(10)
C3 C4 H4 122.9
C5 C4 H4 122.9
C6 C5 C4 122.1(10)
C6 C5 H5 119.0
C4 C5 H5 119.0
C5 C6 C7 125.8(11)
C5 C6 H6 117.1
C7 C6 H6 117.1
C8 C7 C6 112.8(10)
C8 C7 H7 123.6
C6 C7 H7 123.6
C7 C8 N2 132.1(10)
C7 C8 C3 123.6(9)
N2 C8 C3 104.3(9)
N2 C9 C10 115.6(8)
N2 C9 H9A 108.4
C10 C9 H9A 108.4
N2 C9 H9B 108.4
C10 C9 H9B 108.4
H9A C9 H9B 107.4
N3 C10 C9 112.9(8)
N3 C10 H10A 109.0
C9 C10 H10A 109.0
N3 C10 H10B 109.0
C9 C10 H10B 109.0
H10A C10 H10B 107.8
C12 C11 N3 112.9(8)
C12 C11 H11A 109.0
N3 C11 H11A 109.0
C12 C11 H11B 109.0
N3 C11 H11B 109.0
H11A C11 H11B 107.8
N4 C12 C11 113.9(8)
N4 C12 H12A 108.8
C11 C12 H12A 108.8
N4 C12 H12B 108.8
C11 C12 H12B 108.8
H12A C12 H12B 107.7
N5 C13 N4 105.1(7)
N5 C13 Ag2 127.6(6)
N4 C13 Ag2 127.2(6)
C15 C14 C19 122.9(10)
C15 C14 N4 131.0(10)
C19 C14 N4 106.0(8)
C14 C15 C16 116.0(11)
C14 C15 H15 122.0
C16 C15 H15 122.0
C17 C16 C15 120.5(10)
C17 C16 H16 119.7
C15 C16 H16 119.7
C18 C17 C16 124.4(10)
C18 C17 H17 117.8
C16 C17 H17 117.8
C17 C18 C19 113.8(11)
C17 C18 H18 123.1
C19 C18 H18 123.1
C14 C19 N5 107.3(8)
C14 C19 C18 122.4(9)
N5 C19 C18 130.2(10)
N5 C20 H20A 109.5
N5 C20 H20B 109.5
H20A C20 H20B 109.5
N5 C20 H20C 109.5
H20A C20 H20C 109.5
H20B C20 H20C 109.5
N6 C21 H21A 109.5
N6 C21 H21B 109.5
H21A C21 H21B 109.5
N6 C21 H21C 109.5
H21A C21 H21C 109.5
H21B C21 H21C 109.5
N7 C22 N6 106.8(8)
N7 C22 Ag3 129.6(7)
N6 C22 Ag3 123.1(7)
C28 C23 N6 107.8(8)
C28 C23 C24 120.6(9)
N6 C23 C24 131.6(9)
C25 C24 C23 119.9(10)
C25 C24 H24 120.1
C23 C24 H24 120.1
C24 C25 C26 118.7(9)
C24 C25 H25 120.7
C26 C25 H25 120.7
C27 C26 C25 121.0(9)
C27 C26 H26 119.5
C25 C26 H26 119.5
C28 C27 C26 117.6(9)
C28 C27 H27 121.2
C26 C27 H27 121.2
C23 C28 C27 122.2(9)
C23 C28 N7 104.8(8)
C27 C28 N7 133.0(9)
N7 C29 C30 112.8(8)
N7 C29 H29A 109.0
C30 C29 H29A 109.0
N7 C29 H29B 109.0
C30 C29 H29B 109.0
H29A C29 H29B 107.8
N8 C30 C29 110.1(8)
N8 C30 H30A 109.6
C29 C30 H30A 109.6
N8 C30 H30B 109.6
C29 C30 H30B 109.6
H30A C30 H30B 108.1
C32 C31 N8 111.9(8)
C32 C31 H31A 109.2
N8 C31 H31A 109.2
C32 C31 H31B 109.2
N8 C31 H31B 109.2
H31A C31 H31B 107.9
C31 C32 N9 115.9(7)
C31 C32 H32A 108.3
N9 C32 H32A 108.3
C31 C32 H32B 108.3
N9 C32 H32B 108.3
H32A C32 H32B 107.4
N9 C33 N10 105.9(8)
N9 C33 Ag1 130.1(6)
N10 C33 Ag1 123.7(7)
C39 C34 C35 123.1(9)
C39 C34 N9 104.6(8)
C35 C34 N9 132.3(9)
C34 C35 C36 114.5(10)
C34 C35 H35 122.8
C36 C35 H35 122.8
C35 C36 C37 125.1(11)
C35 C36 H36 117.5
C37 C36 H36 117.5
C38 C37 C36 119.6(10)
C38 C37 H37 120.2
C36 C37 H37 120.2
C37 C38 C39 113.9(9)
C37 C38 H38 123.0
C39 C38 H38 123.0
C34 C39 N10 108.4(8)
C34 C39 C38 123.7(10)
N10 C39 C38 127.8(9)
N10 C40 H40A 109.5
N10 C40 H40B 109.5
H40A C40 H40B 109.5
N10 C40 H40C 109.5
H40A C40 H40C 109.5
H40B C40 H40C 109.5
F5 P1 F3 92.3(5)
F5 P1 F6 90.8(5)
F3 P1 F6 174.2(6)
F5 P1 F2 172.9(6)
F3 P1 F2 87.3(5)
F6 P1 F2 89.0(5)
F5 P1 F4 100.3(6)
F3 P1 F4 90.9(5)
F6 P1 F4 93.4(4)
F2 P1 F4 86.8(5)
F5 P1 F1 89.0(6)
F3 P1 F1 91.0(5)
F6 P1 F1 84.1(5)
F2 P1 F1 84.0(5)
F4 P1 F1 170.4(6)
F9 P2 F7 90.1(5)
F9 P2 F8 88.3(4)
F7 P2 F8 91.8(5)
F9 P2 F12 171.6(6)
F7 P2 F12 98.1(6)
F8 P2 F12 93.3(5)
F9 P2 F11 92.2(4)
F7 P2 F11 85.6(5)
F8 P2 F11 177.4(6)
F12 P2 F11 86.7(4)
F9 P2 F10 84.6(5)
F7 P2 F10 173.8(6)
F8 P2 F10 91.3(5)
F12 P2 F10 87.1(5)
F11 P2 F10 91.4(5)
F14 P3 F15 91.3(4)
F14 P3 F13 91.1(4)
F15 P3 F13 90.2(4)
F14 P3 F16 88.8(4)
F15 P3 F16 87.8(4)
F13 P3 F16 178.0(5)
F14 P3 F17 179.0(5)
F15 P3 F17 88.3(4)
F13 P3 F17 89.9(4)
F16 P3 F17 90.2(4)
F14 P3 F18 90.1(4)
F15 P3 F18 178.6(5)
F13 P3 F18 90.1(4)
F16 P3 F18 91.9(4)
F17 P3 F18 90.3(4)

loop_
_geom_bond_atom_site_label_1
_geom_bond_atom_site_label_2
_geom_bond_distance
Ag1 C2 2.076(10)
Ag1 C33 2.103(9)
Ag1 Ag3 3.3528(12)
Ag1 Ag2 3.3623(11)
Ag2 C13 2.070(9)
Ag2 N8 2.192(7)
Ag2 Ag3 3.2464(12)
Ag3 C22 2.122(10)
Ag3 N3 2.197(8)
N1 C2 1.338(11)
N1 C3 1.383(13)
N1 C1 1.462(12)
N2 C2 1.378(12)
N2 C8 1.414(12)
N2 C9 1.456(11)
N3 C10 1.472(12)
N3 C11 1.532(11)
N3 H3 0.9999
N4 C13 1.389(11)
N4 C14 1.410(11)
N4 C12 1.462(12)
N5 C13 1.359(11)
N5 C19 1.384(11)
N5 C20 1.507(12)
N6 C22 1.358(12)
N6 C23 1.380(12)
N6 C21 1.514(13)
N7 C22 1.307(12)
N7 C28 1.401(12)
N7 C29 1.466(12)
N8 C30 1.452(12)
N8 C31 1.516(11)
N8 H8 1.0004
N9 C33 1.294(12)
N9 C34 1.397(12)
N9 C32 1.503(12)
N10 C39 1.373(12)
N10 C33 1.406(10)
N10 C40 1.484(13)
C1 H1A 0.9800
C1 H1B 0.9800
C1 H1C 0.9800
C3 C4 1.377(13)
C3 C8 1.423(14)
C4 C5 1.448(15)
C4 H4 0.9500
C5 C6 1.309(15)
C5 H5 0.9500
C6 C7 1.406(14)
C6 H6 0.9500
C7 C8 1.379(14)
C7 H7 0.9500
C9 C10 1.497(13)
C9 H9A 0.9900
C9 H9B 0.9900
C10 H10A 0.9900
C10 H10B 0.9900
C11 C12 1.475(13)
C11 H11A 0.9900
C11 H11B 0.9900
C12 H12A 0.9900
C12 H12B 0.9900
C14 C15 1.372(13)
C14 C19 1.380(14)
C15 C16 1.410(15)
C15 H15 0.9500
C16 C17 1.391(16)
C16 H16 0.9500
C17 C18 1.381(14)
C17 H17 0.9500
C18 C19 1.419(13)
C18 H18 0.9500
C20 H20A 0.9800
C20 H20B 0.9800
C20 H20C 0.9800
C21 H21A 0.9800
C21 H21B 0.9800
C21 H21C 0.9800
C23 C28 1.361(13)
C23 C24 1.417(12)
C24 C25 1.365(13)
C24 H24 0.9500
C25 C26 1.450(14)
C25 H25 0.9500
C26 C27 1.397(13)
C26 H26 0.9500
C27 C28 1.392(14)
C27 H27 0.9500
C29 C30 1.522(13)
C29 H29A 0.9900
C29 H29B 0.9900
C30 H30A 0.9900
C30 H30B 0.9900
C31 C32 1.495(13)
C31 H31A 0.9900
C31 H31B 0.9900
C32 H32A 0.9900
C32 H32B 0.9900
C34 C39 1.369(13)
C34 C35 1.374(14)
C35 C36 1.384(14)
C35 H35 0.9500
C36 C37 1.420(16)
C36 H36 0.9500
C37 C38 1.412(14)
C37 H37 0.9500
C38 C39 1.434(12)
C38 H38 0.9500
C40 H40A 0.9800
C40 H40B 0.9800
C40 H40C 0.9800
P1 F5 1.525(9)
P1 F3 1.550(8)
P1 F6 1.560(8)
P1 F2 1.587(10)
P1 F4 1.587(8)
P1 F1 1.648(9)
P2 F9 1.557(8)
P2 F7 1.559(9)
P2 F8 1.567(7)
P2 F12 1.576(9)
P2 F11 1.610(7)
P2 F10 1.640(10)
P3 F14 1.583(8)
P3 F15 1.589(8)
P3 F13 1.591(7)
P3 F16 1.601(7)
P3 F17 1.611(7)
P3 F18 1.618(8)
